data_7023822
loop_
_publ_author_name
'Kottalanka, Ravi K.'
'Naktode, Kishor'
'Anga, Srinivas'
'Nayek, Hari Pada'
'Panda, Tarun K.'

_publ_section_title
;
 Heavier alkaline earth metal complexes with phosphinoselenoic amides:
 evidence of direct M-Se contact (M = Ca, Sr, Ba).
;
_journal_issue 14
_journal_name_full 'Dalton transactions (Cambridge, England : 2003)'
_journal_page_first 4947
_journal_page_last 4956
_journal_paper_doi 10.1039/c2dt32339g
_journal_volume 42
_journal_year 2013
_chemical_formula_moiety 'C66 H74 K2 N2 O4 P2 Se2'
_chemical_formula_sum 'C66 H74 K2 N2 O4 P2 Se2'
_chemical_formula_weight 1257.33
_chemical_name_systematic
;
?
;
_space_group_IT_number 2
_symmetry_cell_setting triclinic
_symmetry_space_group_name_Hall '-P 1'
_symmetry_space_group_name_H-M 'P -1'
_atom_sites_solution_hydrogens geom
_atom_sites_solution_primary direct
_atom_sites_solution_secondary difmap
_audit_creation_method SHELXL-97
_cell_angle_alpha 67.483(6)
_cell_angle_beta 84.963(6)
_cell_angle_gamma 66.685(8)
_cell_formula_units_Z 1
_cell_length_a 10.4891(10)
_cell_length_b 13.1334(10)
_cell_length_c 13.4628(8)
_cell_measurement_reflns_used 3651
_cell_measurement_temperature 150(2)
_cell_measurement_theta_max 70.5729
_cell_measurement_theta_min 3.5608
_cell_volume 1568.9(2)
_computing_cell_refinement
'CrysAlisPro, Agilent Technologies,Version 1.171.35.19 (release 27-10-2011 CrysAlis171 .NET)(compiled Oct 27 2011,15:02:11)'
_computing_data_collection
'CrysAlisPro, Agilent Technologies,Version 1.171.35.19 (release 27-10-2011 CrysAlis171 .NET)(compiled Oct 27 2011,15:02:11)'
_computing_data_reduction
'CrysAlisPro, Agilent Technologies,Version 1.171.35.19 (release 27-10-2011 CrysAlis171 .NET)(compiled Oct 27 2011,15:02:11)'
_computing_molecular_graphics 'ORTEP III & Olex 2.1'
_computing_publication_material WinGX
_computing_structure_refinement 'SHELXL-97 (Sheldrick, 1997)'
_computing_structure_solution 'SHELXS-97 (Sheldrick, 1990)'
_diffrn_ambient_temperature 150(2)
_diffrn_detector_area_resol_mean 16.1293
_diffrn_measured_fraction_theta_full 0.979
_diffrn_measured_fraction_theta_max 0.979
_diffrn_measurement_device_type 'SuperNova, Dual, Cu at zero, Eos'
_diffrn_radiation_monochromator mirror
_diffrn_radiation_source 'SuperNova (Cu) X-ray Source'
_diffrn_radiation_type CuK\a
_diffrn_radiation_wavelength 1.54184
_diffrn_reflns_av_R_equivalents 0.0445
_diffrn_reflns_av_sigmaI/netI 0.0611
_diffrn_reflns_limit_h_max 12
_diffrn_reflns_limit_h_min -12
_diffrn_reflns_limit_k_max 14
_diffrn_reflns_limit_k_min -16
_diffrn_reflns_limit_l_max 15
_diffrn_reflns_limit_l_min -16
_diffrn_reflns_number 11473
_diffrn_reflns_theta_full 70.72
_diffrn_reflns_theta_max 70.72
_diffrn_reflns_theta_min 3.56
_exptl_absorpt_coefficient_mu 3.512
_exptl_absorpt_correction_T_max 1.00000
_exptl_absorpt_correction_T_min 0.63555
_exptl_absorpt_correction_type multi-scan
_exptl_absorpt_process_details
'CrysAlisPro, Agilent Technologies,Version 1.171.35.19 (release 27-10-2011 CrysAlis171 .NET)(compiled Oct 27 2011,15:02:11)'
_exptl_crystal_colour colorless
_exptl_crystal_density_diffrn 1.331
_exptl_crystal_density_method 'not measured'
_exptl_crystal_description block
_exptl_crystal_F_000 652
_exptl_crystal_size_max 0.19
_exptl_crystal_size_mid 0.16
_exptl_crystal_size_min 0.14
_refine_diff_density_max 0.586
_refine_diff_density_min -0.741
_refine_diff_density_rms 0.073
_refine_ls_extinction_method none
_refine_ls_goodness_of_fit_ref 1.063
_refine_ls_hydrogen_treatment mixed
_refine_ls_matrix_type full
_refine_ls_number_parameters 382
_refine_ls_number_reflns 5891
_refine_ls_number_restraints 0
_refine_ls_restrained_S_all 1.063
_refine_ls_R_factor_all 0.0635
_refine_ls_R_factor_gt 0.0470
_refine_ls_shift/su_max 0.001
_refine_ls_shift/su_mean 0.000
_refine_ls_structure_factor_coef Fsqd
_refine_ls_weighting_details 'calc w=1/[\s^2^(Fo^2^)+(0.0535P)^2^+0.6272P] where P=(Fo^2^+2Fc^2^)/3'
_refine_ls_weighting_scheme calc
_refine_ls_wR_factor_gt 0.1155
_refine_ls_wR_factor_ref 0.1270
_reflns_number_gt 4690
_reflns_number_total 5891
_reflns_threshold_expression >2sigma(I)
_cod_data_source_file c2dt32339g.txt
_cod_data_source_block shelxl3
_cod_original_sg_symbol_H-M 'P -1 '
_cod_database_code 7023822

loop_
_symmetry_equiv_pos_as_xyz
'x, y, z'
'-x, -y, -z'

loop_
_atom_site_label
_atom_site_type_symbol
_atom_site_fract_x
_atom_site_fract_y
_atom_site_fract_z
_atom_site_U_iso_or_equiv
_atom_site_adp_type
_atom_site_occupancy
_atom_site_symmetry_multiplicity
_atom_site_calc_flag
_atom_site_refinement_flags
_atom_site_disorder_assembly
_atom_site_disorder_group
Se2A Se 0.29681(4) 0.45534(3) 0.56647(3) 0.03915(13) Uani 1 1 d . . .
P P 0.39170(8) 0.31973(7) 0.50031(7) 0.03229(19) Uani 1 1 d . A .
K K 0.37315(8) 0.60961(7) 0.32729(7) 0.0436(2) Uani 1 1 d . . .
C1 C 0.3812(3) 0.3570(3) 0.2162(3) 0.0371(8) Uani 1 1 d . . .
C2 C 0.6951(4) 0.3513(3) 0.2806(3) 0.0409(8) Uani 1 1 d . . .
H H 0.6467 0.4177 0.2985 0.049 Uiso 1 1 calc R . .
O1 O 0.4499(4) 0.7022(3) 0.1306(3) 0.0745(10) Uani 1 1 d . . .
C2AA C 0.3318(4) 0.1241(3) 0.5145(3) 0.0395(8) Uani 1 1 d . A .
H2AA H 0.4271 0.0792 0.5291 0.047 Uiso 1 1 calc R . .
C3 C 0.6308(3) 0.2751(3) 0.2845(3) 0.0356(7) Uani 1 1 d . . .
C7 C 0.2453(4) 0.0716(3) 0.5012(3) 0.0463(9) Uani 1 1 d . . .
H7 H 0.2827 -0.0073 0.5059 0.056 Uiso 1 1 calc R . .
C4 C 0.5210(4) 0.1239(3) 0.6956(3) 0.0481(9) Uani 1 1 d . A .
H4 H 0.4324 0.1261 0.7131 0.058 Uiso 1 1 calc R . .
C5 C 0.3829(4) 0.4572(3) 0.1303(3) 0.0431(8) Uani 1 1 d . . .
H5 H 0.4491 0.4870 0.1327 0.052 Uiso 1 1 calc R . .
C9AA C 0.1036(4) 0.1381(4) 0.4810(3) 0.0476(9) Uani 1 1 d . A .
H9AA H 0.0454 0.1043 0.4708 0.057 Uiso 1 1 calc R . .
C28 C 0.9028(4) 0.2317(4) 0.2237(3) 0.0538(10) Uani 1 1 d . . .
H28 H 0.9935 0.2169 0.2036 0.065 Uiso 1 1 calc R . .
C18 C 0.2817(4) 0.3136(4) 0.2114(3) 0.0502(10) Uani 1 1 d . . .
H18 H 0.2786 0.2463 0.2679 0.060 Uiso 1 1 calc R . .
C2BA C 0.7655(4) 0.0390(4) 0.7444(3) 0.0521(10) Uani 1 1 d . A .
H2BA H 0.8408 -0.0149 0.7945 0.063 Uiso 1 1 calc R . .
C4BA C 0.8301(4) 0.3295(3) 0.2504(3) 0.0450(9) Uani 1 1 d . . .
H4BA H 0.8716 0.3810 0.2482 0.054 Uiso 1 1 calc R . .
C6BA C 0.2888(4) 0.5138(4) 0.0414(3) 0.0508(10) Uani 1 1 d . . .
H6BA H 0.2916 0.5811 -0.0154 0.061 Uiso 1 1 calc R . .
C6 C 0.1901(4) 0.4696(4) 0.0373(4) 0.0607(12) Uani 1 1 d . . .
H6 H 0.1265 0.5066 -0.0224 0.073 Uiso 1 1 calc R . .
O7 O 0.1109(4) 0.7113(3) 0.2369(4) 0.0929(13) Uani 1 1 d . . .
C8 C 0.8405(4) 0.1551(4) 0.2266(4) 0.0546(10) Uani 1 1 d . . .
H8 H 0.8893 0.0891 0.2083 0.066 Uiso 1 1 calc R . .
C16 C 0.6333(4) 0.0431(4) 0.7688(3) 0.0576(11) Uani 1 1 d . . .
H16 H 0.6200 -0.0089 0.8348 0.069 Uiso 1 1 calc R . .
C9 C 0.5852(5) 0.7015(4) 0.1233(4) 0.0665(12) Uani 1 1 d . A .
H9A H 0.6494 0.6323 0.1092 0.080 Uiso 1 1 calc R . .
H9B H 0.6176 0.6983 0.1902 0.080 Uiso 1 1 calc R . .
C10 C 0.1870(4) 0.3707(5) 0.1221(4) 0.0629(12) Uani 1 1 d . . .
H10 H 0.1203 0.3415 0.1197 0.076 Uiso 1 1 calc R . .
C11A C 0.396(2) 0.7566(15) 0.0204(11) 0.069(4) Uani 0.62(4) 1 d P A 1
H11A H 0.2953 0.7889 0.0156 0.083 Uiso 0.62(4) 1 calc PR A 1
H11B H 0.4296 0.6981 -0.0131 0.083 Uiso 0.62(4) 1 calc PR A 1
C11B C 0.351(2) 0.806(3) 0.0392(14) 0.066(6) Uani 0.38(4) 1 d P A 2
H11C H 0.3001 0.7799 0.0041 0.079 Uiso 0.38(4) 1 calc PR A 2
H11D H 0.2846 0.8661 0.0643 0.079 Uiso 0.38(4) 1 calc PR A 2
C12 C 0.4459(7) 0.8532(5) -0.0336(5) 0.094(2) Uani 1 1 d . . .
H12A H 0.3776 0.9292 -0.0339 0.113 Uiso 1 1 calc R A 1
H12B H 0.4648 0.8610 -0.1074 0.113 Uiso 1 1 calc R A 1
C13A C -0.012(5) 0.828(4) 0.199(4) 0.135(14) Uani 0.42(10) 1 d P A 1
H13A H -0.0361 0.8610 0.2550 0.162 Uiso 0.42(10) 1 calc PR A 1
H13B H 0.0054 0.8857 0.1350 0.162 Uiso 0.42(10) 1 calc PR A 1
C13B C 0.014(3) 0.821(2) 0.167(5) 0.174(16) Uani 0.58(10) 1 d P A 2
H13C H -0.0484 0.8638 0.2087 0.209 Uiso 0.58(10) 1 calc PR A 2
H13D H 0.0616 0.8701 0.1219 0.209 Uiso 0.58(10) 1 calc PR A 2
C2DA C -0.1185(14) 0.800(2) 0.178(3) 0.105(9) Uani 0.48(4) 1 d P A 1
H2D1 H -0.1659 0.8563 0.1077 0.126 Uiso 0.48(4) 1 calc PR A 1
H2D2 H -0.1859 0.8055 0.2316 0.126 Uiso 0.48(4) 1 calc PR A 1
C2DB C -0.063(6) 0.801(3) 0.103(4) 0.19(2) Uani 0.52(4) 1 d P A 2
H2D3 H -0.0180 0.7970 0.0376 0.233 Uiso 0.52(4) 1 calc PR A 2
H2D4 H -0.1567 0.8625 0.0838 0.233 Uiso 0.52(4) 1 calc PR A 2
N N 0.4367(3) 0.3717(2) 0.3818(2) 0.0356(6) Uani 1 1 d . . .
C14 C 0.2774(3) 0.2424(3) 0.5060(3) 0.0341(7) Uani 1 1 d . . .
C15 C 0.7052(4) 0.1772(3) 0.2568(3) 0.0424(8) Uani 1 1 d . . .
H15 H 0.6639 0.1256 0.2585 0.051 Uiso 1 1 calc R . .
C17 C 0.5770(5) 0.8154(4) 0.0319(4) 0.0664(12) Uani 1 1 d . A .
H17A H 0.5712 0.8759 0.0586 0.080 Uiso 1 1 calc R . .
H17B H 0.6573 0.8009 -0.0103 0.080 Uiso 1 1 calc R . .
C19 C 0.0563(5) 0.6233(5) 0.2576(5) 0.0766(14) Uani 1 1 d . A .
H19A H 0.0269 0.6005 0.3304 0.092 Uiso 1 1 calc R . .
H19B H 0.1256 0.5524 0.2490 0.092 Uiso 1 1 calc R . .
C1A C 0.4818(3) 0.2973(3) 0.3166(3) 0.0349(7) Uani 1 1 d . A .
H1A H 0.4773 0.2195 0.3596 0.042 Uiso 1 1 calc R . .
C1B C 0.5379(3) 0.2023(3) 0.5959(3) 0.0354(7) Uani 1 1 d . . .
C1C C 0.6721(3) 0.1959(3) 0.5716(3) 0.0387(8) Uani 1 1 d . . .
H1C H 0.6863 0.2461 0.5048 0.046 Uiso 1 1 calc R . .
C1D C 0.0486(4) 0.2539(4) 0.4759(3) 0.0487(9) Uani 1 1 d . . .
H1D H -0.0472 0.2973 0.4644 0.058 Uiso 1 1 calc R A .
C1E C 0.1341(4) 0.3067(3) 0.4878(3) 0.0421(8) Uani 1 1 d . A .
H1E H 0.0956 0.3855 0.4835 0.050 Uiso 1 1 calc R . .
C1F C 0.7857(4) 0.1145(3) 0.6466(3) 0.0456(9) Uani 1 1 d . . .
H1F H 0.8747 0.1115 0.6301 0.055 Uiso 1 1 calc R A .
C1G C -0.0631(6) 0.6787(6) 0.1783(6) 0.104(2) Uani 1 1 d . . .
H1GA H -0.0344 0.6774 0.1082 0.124 Uiso 1 1 calc R A 1
H1GB H -0.1292 0.6409 0.2023 0.124 Uiso 1 1 calc R A 1

loop_
_atom_site_aniso_label
_atom_site_aniso_U_11
_atom_site_aniso_U_22
_atom_site_aniso_U_33
_atom_site_aniso_U_23
_atom_site_aniso_U_13
_atom_site_aniso_U_12
Se2A 0.0383(2) 0.0364(2) 0.0435(2) -0.01945(17) 0.00366(15) -0.01151(16)
P 0.0302(4) 0.0306(4) 0.0360(5) -0.0135(4) 0.0026(3) -0.0110(3)
K 0.0475(4) 0.0357(4) 0.0459(5) -0.0129(4) -0.0005(3) -0.0163(3)
C1 0.0326(17) 0.043(2) 0.0366(19) -0.0182(16) 0.0049(14) -0.0129(15)
C2 0.0407(19) 0.042(2) 0.041(2) -0.0166(17) 0.0039(15) -0.0170(16)
O1 0.094(3) 0.087(2) 0.0491(19) -0.0078(17) -0.0010(17) -0.059(2)
C2AA 0.0339(17) 0.038(2) 0.046(2) -0.0155(17) 0.0031(15) -0.0147(15)
C3 0.0356(17) 0.0337(18) 0.0325(18) -0.0093(14) -0.0009(13) -0.0112(14)
C7 0.049(2) 0.038(2) 0.053(2) -0.0164(18) 0.0028(17) -0.0185(17)
C4 0.0341(18) 0.048(2) 0.049(2) -0.0075(18) -0.0006(16) -0.0126(16)
C5 0.0374(19) 0.050(2) 0.044(2) -0.0159(18) 0.0006(15) -0.0202(16)
C9AA 0.044(2) 0.055(2) 0.054(2) -0.020(2) 0.0021(17) -0.0284(18)
C28 0.0290(18) 0.056(2) 0.064(3) -0.015(2) 0.0032(17) -0.0120(17)
C18 0.044(2) 0.065(3) 0.048(2) -0.018(2) 0.0043(17) -0.0317(19)
C2BA 0.0367(19) 0.049(2) 0.053(2) -0.0116(19) -0.0090(17) -0.0048(17)
C4BA 0.0396(19) 0.049(2) 0.044(2) -0.0112(18) -0.0015(16) -0.0205(17)
C6BA 0.042(2) 0.053(2) 0.045(2) -0.0064(19) -0.0039(17) -0.0162(18)
C6 0.042(2) 0.087(3) 0.049(3) -0.016(2) -0.0053(18) -0.028(2)
O7 0.068(2) 0.064(2) 0.129(4) -0.020(2) -0.038(2) -0.0159(19)
C8 0.037(2) 0.047(2) 0.071(3) -0.025(2) 0.0063(18) -0.0067(17)
C16 0.045(2) 0.054(3) 0.048(2) 0.004(2) -0.0050(18) -0.0147(19)
C9 0.083(3) 0.061(3) 0.049(3) -0.011(2) -0.002(2) -0.030(3)
C10 0.047(2) 0.094(4) 0.058(3) -0.022(3) -0.0012(19) -0.043(2)
C11A 0.085(9) 0.063(7) 0.059(6) -0.014(5) -0.005(5) -0.036(7)
C11B 0.070(11) 0.079(14) 0.047(8) -0.022(8) -0.003(7) -0.027(10)
C12 0.111(5) 0.089(4) 0.076(4) 0.005(3) -0.030(3) -0.060(4)
C13A 0.19(3) 0.074(16) 0.14(3) -0.048(15) -0.088(19) -0.022(18)
C13B 0.073(12) 0.051(10) 0.34(4) -0.012(16) -0.117(16) -0.003(7)
C2DA 0.046(7) 0.098(13) 0.15(2) -0.059(14) -0.024(9) 0.013(7)
C2DB 0.24(4) 0.137(17) 0.18(3) 0.030(18) -0.15(3) -0.10(2)
N 0.0376(15) 0.0346(15) 0.0379(16) -0.0155(13) 0.0037(12) -0.0158(12)
C14 0.0324(16) 0.0336(17) 0.0351(18) -0.0121(15) 0.0020(13) -0.0127(14)
C15 0.0355(18) 0.039(2) 0.051(2) -0.0159(17) 0.0017(15) -0.0136(15)
C17 0.082(3) 0.063(3) 0.056(3) -0.018(2) 0.008(2) -0.034(3)
C19 0.066(3) 0.067(3) 0.088(4) -0.025(3) 0.009(3) -0.023(3)
C1A 0.0356(17) 0.0361(18) 0.0321(17) -0.0094(14) 0.0033(13) -0.0168(14)
C1B 0.0337(17) 0.0342(18) 0.0395(19) -0.0166(15) 0.0003(14) -0.0116(14)
C1C 0.0351(17) 0.041(2) 0.041(2) -0.0163(16) 0.0049(14) -0.0160(15)
C1D 0.0294(17) 0.053(2) 0.065(3) -0.022(2) -0.0015(16) -0.0175(16)
C1E 0.0371(18) 0.0357(19) 0.048(2) -0.0141(17) 0.0025(15) -0.0109(15)
C1F 0.0308(18) 0.049(2) 0.055(2) -0.0216(19) 0.0015(16) -0.0118(16)
C1G 0.073(4) 0.099(5) 0.128(6) -0.026(4) -0.016(4) -0.034(4)

loop_
_atom_type_symbol
_atom_type_description
_atom_type_scat_dispersion_real
_atom_type_scat_dispersion_imag
_atom_type_scat_source
C C 0.0181 0.0091 'International Tables Vol C Tables 4.2.6.8 and 6.1.1.4'
H H 0.0000 0.0000 'International Tables Vol C Tables 4.2.6.8 and 6.1.1.4'
N N 0.0311 0.0180 'International Tables Vol C Tables 4.2.6.8 and 6.1.1.4'
O O 0.0492 0.0322 'International Tables Vol C Tables 4.2.6.8 and 6.1.1.4'
P P 0.2955 0.4335 'International Tables Vol C Tables 4.2.6.8 and 6.1.1.4'
K K 0.3868 1.0657 'International Tables Vol C Tables 4.2.6.8 and 6.1.1.4'
Se Se -0.7943 1.1372 'International Tables Vol C Tables 4.2.6.8 and 6.1.1.4'

loop_
_geom_angle_atom_site_label_1
_geom_angle_atom_site_label_2
_geom_angle_atom_site_label_3
_geom_angle
_geom_angle_site_symmetry_1
_geom_angle_site_symmetry_3
P Se2A K 78.21(3) . .
P Se2A K 89.36(3) . 2_666
K Se2A K 88.88(2) . 2_666
N P C1B 113.08(15) . .
N P C14 111.87(15) . .
C1B P C14 102.56(15) . .
N P Se2A 112.21(11) . .
C1B P Se2A 105.96(11) . .
C14 P Se2A 110.61(11) . .
N P K 46.66(10) . .
C1B P K 125.99(11) . .
C14 P K 130.99(11) . .
Se2A P K 65.57(3) . .
O1 K O7 87.07(12) . .
O1 K N 109.95(10) . .
O7 K N 102.29(10) . .
O1 K C1C 103.94(10) . 2_666
O7 K C1C 94.96(11) . 2_666
N K C1C 142.46(9) . 2_666
O1 K Se2A 171.26(8) . .
O7 K Se2A 94.77(10) . .
N K Se2A 61.31(6) . .
C1C K Se2A 84.44(7) 2_666 .
O1 K C19 98.94(12) . .
O7 K C19 22.55(11) . .
N K C19 80.24(11) . .
C1C K C19 110.28(11) 2_666 .
Se2A K C19 80.12(10) . .
O1 K C1B 89.47(10) . 2_666
O7 K C1B 113.31(10) . 2_666
N K C1B 140.30(8) . 2_666
C1C K C1B 23.73(8) 2_666 2_666
Se2A K C1B 97.61(6) . 2_666
C19 K C1B 132.07(10) . 2_666
O1 K C1F 93.79(11) . 2_666
O7 K C1F 72.95(10) . 2_666
N K C1F 155.69(9) . 2_666
C1C K C1F 23.69(8) 2_666 2_666
Se2A K C1F 94.92(7) . 2_666
C19 K C1F 91.29(11) . 2_666
C1B K C1F 40.89(8) 2_666 2_666
O1 K Se2A 88.87(8) . 2_666
O7 K Se2A 166.95(9) . 2_666
N K Se2A 90.75(6) . 2_666
C1C K Se2A 74.00(6) 2_666 2_666
Se2A K Se2A 91.12(2) . 2_666
C19 K Se2A 169.65(9) . 2_666
C1B K Se2A 54.21(5) 2_666 2_666
C1F K Se2A 94.97(6) 2_666 2_666
O1 K C9 20.87(10) . .
O7 K C9 107.38(13) . .
N K C9 108.97(10) . .
C1C K C9 96.96(11) 2_666 .
Se2A K C9 157.55(8) . .
C19 K C9 119.68(13) . .
C1B K C9 77.27(10) 2_666 .
C1F K C9 95.05(11) 2_666 .
Se2A K C9 68.00(8) 2_666 .
O1 K P 135.04(8) . .
O7 K P 100.97(9) . .
N K P 25.09(6) . .
C1C K P 119.04(7) 2_666 .
Se2A K P 36.220(17) . .
C19 K P 79.02(9) . .
C1B K P 125.33(6) 2_666 .
C1F K P 130.99(7) 2_666 .
Se2A K P 90.65(2) 2_666 .
C9 K P 131.55(8) . .
O1 K K 132.05(8) . 2_666
O7 K K 140.70(11) . 2_666
N K K 71.18(6) . 2_666
C1C K K 74.35(7) 2_666 2_666
Se2A K K 47.322(17) . 2_666
C19 K K 127.20(10) . 2_666
C1B K K 70.22(6) 2_666 2_666
C1F K K 97.07(7) 2_666 2_666
Se2A K K 43.797(16) 2_666 2_666
C9 K K 111.37(8) . 2_666
P K K 56.63(2) . 2_666
C5 C1 C18 118.4(3) . .
C5 C1 C1A 121.6(3) . .
C18 C1 C1A 120.0(3) . .
C4BA C2 C3 120.9(3) . .
C4BA C2 H 119.6 . .
C3 C2 H 119.6 . .
C9 O1 C11A 103.1(7) . .
C9 O1 C11B 111.7(8) . .
C11A O1 C11B 29.8(6) . .
C9 O1 K 117.0(3) . .
C11A O1 K 140.0(7) . .
C11B O1 K 123.4(9) . .
C14 C2AA C7 120.9(3) . .
C14 C2AA H2AA 119.6 . .
C7 C2AA H2AA 119.6 . .
C15 C3 C2 118.3(3) . .
C15 C3 C1A 119.5(3) . .
C2 C3 C1A 122.2(3) . .
C9AA C7 C2AA 119.3(3) . .
C9AA C7 H7 120.3 . .
C2AA C7 H7 120.3 . .
C16 C4 C1B 121.1(4) . .
C16 C4 H4 119.5 . .
C1B C4 H4 119.5 . .
C6BA C5 C1 121.6(4) . .
C6BA C5 H5 119.2 . .
C1 C5 H5 119.2 . .
C1D C9AA C7 120.1(3) . .
C1D C9AA H9AA 119.9 . .
C7 C9AA H9AA 119.9 . .
C4BA C28 C8 119.9(4) . .
C4BA C28 H28 120.1 . .
C8 C28 H28 120.1 . .
C10 C18 C1 119.9(4) . .
C10 C18 H18 120.0 . .
C1 C18 H18 120.0 . .
C1F C2BA C16 120.0(4) . .
C1F C2BA H2BA 120.0 . .
C16 C2BA H2BA 120.0 . .
C28 C4BA C2 120.1(4) . .
C28 C4BA H4BA 119.9 . .
C2 C4BA H4BA 119.9 . .
C5 C6BA C6 119.5(4) . .
C5 C6BA H6BA 120.3 . .
C6 C6BA H6BA 120.3 . .
C10 C6 C6BA 119.4(4) . .
C10 C6 H6 120.3 . .
C6BA C6 H6 120.3 . .
C13B O7 C19 108.0(10) . .
C13B O7 C13A 20(3) . .
C19 O7 C13A 105.0(18) . .
C13B O7 K 141.3(10) . .
C19 O7 K 110.4(3) . .
C13A O7 K 141.6(13) . .
C28 C8 C15 120.0(4) . .
C28 C8 H8 120.0 . .
C15 C8 H8 120.0 . .
C4 C16 C2BA 120.3(4) . .
C4 C16 H16 119.9 . .
C2BA C16 H16 119.9 . .
O1 C9 C17 107.0(4) . .
O1 C9 K 42.17(19) . .
C17 C9 K 137.3(3) . .
O1 C9 H9A 110.3 . .
C17 C9 H9A 110.3 . .
K C9 H9A 108.9 . .
O1 C9 H9B 110.3 . .
C17 C9 H9B 110.3 . .
K C9 H9B 71.4 . .
H9A C9 H9B 108.6 . .
C6 C10 C18 121.2(4) . .
C6 C10 H10 119.4 . .
C18 C10 H10 119.4 . .
O1 C11A C12 106.7(8) . .
O1 C11A H11A 110.4 . .
C12 C11A H11A 110.4 . .
O1 C11A H11B 110.4 . .
C12 C11A H11B 110.4 . .
H11A C11A H11B 108.6 . .
C12 C11B O1 102.2(12) . .
C12 C11B H11C 111.3 . .
O1 C11B H11C 111.3 . .
C12 C11B H11D 111.3 . .
O1 C11B H11D 111.3 . .
H11C C11B H11D 109.2 . .
C11A C12 C11B 29.9(7) . .
C11A C12 C17 104.5(6) . .
C11B C12 C17 108.3(8) . .
C11A C12 H12A 110.8 . .
C11B C12 H12A 82.3 . .
C17 C12 H12A 110.8 . .
C11A C12 H12B 110.8 . .
C11B C12 H12B 131.3 . .
C17 C12 H12B 110.8 . .
H12A C12 H12B 108.9 . .
C2DA C13A O7 104(3) . .
C2DA C13A H13A 110.9 . .
O7 C13A H13A 110.9 . .
C2DA C13A H13B 110.9 . .
O7 C13A H13B 110.9 . .
H13A C13A H13B 108.9 . .
C2DB C13B O7 110(3) . .
C2DB C13B H13C 109.7 . .
O7 C13B H13C 109.7 . .
C2DB C13B H13D 109.7 . .
O7 C13B H13D 109.7 . .
H13C C13B H13D 108.2 . .
C13A C2DA C1G 110.8(19) . .
C13A C2DA H2D1 109.5 . .
C1G C2DA H2D1 109.5 . .
C13A C2DA H2D2 109.5 . .
C1G C2DA H2D2 109.5 . .
H2D1 C2DA H2D2 108.1 . .
C13B C2DB C1G 101(2) . .
C13B C2DB H2D3 111.5 . .
C1G C2DB H2D3 111.5 . .
C13B C2DB H2D4 111.5 . .
C1G C2DB H2D4 111.5 . .
H2D3 C2DB H2D4 109.3 . .
C1A N P 119.9(2) . .
C1A N K 131.1(2) . .
P N K 108.25(13) . .
C2AA C14 C1E 118.7(3) . .
C2AA C14 P 121.1(2) . .
C1E C14 P 119.8(3) . .
C3 C15 C8 120.8(4) . .
C3 C15 H15 119.6 . .
C8 C15 H15 119.6 . .
C12 C17 C9 103.6(4) . .
C12 C17 H17A 111.0 . .
C9 C17 H17A 111.0 . .
C12 C17 H17B 111.0 . .
C9 C17 H17B 111.0 . .
H17A C17 H17B 109.0 . .
O7 C19 C1G 105.7(5) . .
O7 C19 K 47.1(2) . .
C1G C19 K 148.7(4) . .
O7 C19 H19A 110.6 . .
C1G C19 H19A 110.6 . .
K C19 H19A 95.8 . .
O7 C19 H19B 110.6 . .
C1G C19 H19B 110.6 . .
K C19 H19B 74.4 . .
H19A C19 H19B 108.7 . .
N C1A C3 112.6(3) . .
N C1A C1 109.3(3) . .
C3 C1A C1 110.3(3) . .
N C1A H1A 108.2 . .
C3 C1A H1A 108.2 . .
C1 C1A H1A 108.2 . .
C4 C1B C1C 118.1(3) . .
C4 C1B P 123.0(3) . .
C1C C1B P 118.7(3) . .
C4 C1B K 101.0(2) . 2_666
C1C C1B K 67.23(18) . 2_666
P C1B K 96.65(12) . 2_666
C1B C1C C1F 120.6(3) . .
C1B C1C K 89.0(2) . 2_666
C1F C1C K 89.8(2) . 2_666
C1B C1C H1C 119.7 . .
C1F C1C H1C 119.7 . .
K C1C H1C 91.2 2_666 .
C9AA C1D C1E 120.7(3) . .
C9AA C1D H1D 119.7 . .
C1E C1D H1D 119.7 . .
C1D C1E C14 120.2(3) . .
C1D C1E H1E 119.9 . .
C14 C1E H1E 119.9 . .
C2BA C1F C1C 119.9(3) . .
C2BA C1F K 101.2(2) . 2_666
C1C C1F K 66.50(19) . 2_666
C2BA C1F H1F 120.1 . .
C1C C1F H1F 120.1 . .
K C1F H1F 101.8 2_666 .
C2DA C1G C19 99.2(10) . .
C2DA C1G C2DB 43.7(17) . .
C19 C1G C2DB 106.1(9) . .
C2DA C1G H1GA 111.9 . .
C19 C1G H1GA 111.9 . .
C2DB C1G H1GA 69.5 . .
C2DA C1G H1GB 111.9 . .
C19 C1G H1GB 111.9 . .
C2DB C1G H1GB 138.3 . .
H1GA C1G H1GB 109.6 . .

loop_
_geom_bond_atom_site_label_1
_geom_bond_atom_site_label_2
_geom_bond_distance
_geom_bond_site_symmetry_2
Se2A P 2.1476(9) .
Se2A K 3.3090(10) .
Se2A K 3.5150(9) 2_666
P N 1.589(3) .
P C1B 1.827(3) .
P C14 1.834(3) .
P K 3.5579(12) .
K O1 2.659(3) .
K O7 2.695(3) .
K N 2.725(3) .
K C1C 3.194(3) 2_666
K C19 3.450(5) .
K C1B 3.463(3) 2_666
K C1F 3.482(4) 2_666
K Se2A 3.5150(9) 2_666
K C9 3.530(5) .
K K 4.7802(17) 2_666
C1 C5 1.385(5) .
C1 C18 1.389(5) .
C1 C1A 1.529(5) .
C2 C4BA 1.385(5) .
C2 C3 1.395(5) .
C2 H 0.9300 .
O1 C9 1.411(6) .
O1 C11A 1.430(12) .
O1 C11B 1.51(2) .
C2AA C14 1.388(5) .
C2AA C7 1.395(5) .
C2AA H2AA 0.9300 .
C3 C15 1.388(5) .
C3 C1A 1.528(4) .
C7 C9AA 1.381(5) .
C7 H7 0.9300 .
C4 C16 1.378(5) .
C4 C1B 1.392(5) .
C4 H4 0.9300 .
C5 C6BA 1.381(5) .
C5 H5 0.9300 .
C9AA C1D 1.373(5) .
C9AA H9AA 0.9300 .
C28 C4BA 1.375(5) .
C28 C8 1.388(6) .
C28 H28 0.9300 .
C18 C10 1.387(6) .
C18 H18 0.9300 .
C2BA C1F 1.371(6) .
C2BA C16 1.381(6) .
C2BA H2BA 0.9300 .
C4BA H4BA 0.9300 .
C6BA C6 1.387(5) .
C6BA H6BA 0.9300 .
C6 C10 1.371(6) .
C6 H6 0.9300 .
O7 C13B 1.40(2) .
O7 C19 1.411(6) .
O7 C13A 1.49(4) .
C8 C15 1.388(5) .
C8 H8 0.9300 .
C16 H16 0.9300 .
C9 C17 1.505(6) .
C9 H9A 0.9700 .
C9 H9B 0.9700 .
C10 H10 0.9300 .
C11A C12 1.469(12) .
C11A H11A 0.9700 .
C11A H11B 0.9700 .
C11B C12 1.481(19) .
C11B H11C 0.9700 .
C11B H11D 0.9700 .
C12 C17 1.501(7) .
C12 H12A 0.9700 .
C12 H12B 0.9700 .
C13A C2DA 1.39(4) .
C13A H13A 0.9700 .
C13A H13B 0.9700 .
C13B C2DB 1.39(5) .
C13B H13C 0.9700 .
C13B H13D 0.9700 .
C2DA C1G 1.455(18) .
C2DA H2D1 0.9700 .
C2DA H2D2 0.9700 .
C2DB C1G 1.54(2) .
C2DB H2D3 0.9700 .
C2DB H2D4 0.9700 .
N C1A 1.472(4) .
C14 C1E 1.391(4) .
C15 H15 0.9300 .
C17 H17A 0.9700 .
C17 H17B 0.9700 .
C19 C1G 1.468(7) .
C19 H19A 0.9700 .
C19 H19B 0.9700 .
C1A H1A 0.9800 .
C1B C1C 1.394(5) .
C1B K 3.463(3) 2_666
C1C C1F 1.399(5) .
C1C K 3.194(3) 2_666
C1C H1C 0.9300 .
C1D C1E 1.383(5) .
C1D H1D 0.9300 .
C1E H1E 0.9300 .
C1F K 3.482(4) 2_666
C1F H1F 0.9300 .
C1G H1GA 0.9700 .
C1G H1GB 0.9700 .
